data_2231442
loop_
_publ_author_name
'Arshad, Muhammad Nadeem'
'Khan, Islam Ullah'
'Zia-ur-Rehman, Muhammad'
'Ahmad, Sheikh Asrar'
'Rafique, H. M.'

_publ_section_title
;
 Methyl
 4-hydroxy-2-methoxycarbonylmethyl-1,1-dioxo-1,2-dihydro-1\l^6^,2-benzothiazine-3-carboxylate
;
_journal_coeditor_code BT5629
_journal_issue 9
_journal_name_full 'Acta Crystallographica Section E'
_journal_page_first o2527
_journal_paper_doi 10.1107/S1600536811034921
_journal_volume 67
_journal_year 2011
_chemical_formula_iupac 'C13 H13 N O7 S'
_chemical_formula_moiety 'C13 H13 N O7 S'
_chemical_formula_sum 'C13 H13 N O7 S'
_chemical_formula_weight 327.30
_chemical_name_systematic
'Methyl 4-hydroxy-2-methoxycarbonylmethyl-1,1-dioxo-1,2-dihydro-1\l^6^,2-benzothiazine-3-carboxylate'
_space_group_IT_number 2
_symmetry_cell_setting triclinic
_symmetry_space_group_name_Hall '-P 1'
_symmetry_space_group_name_H-M 'P -1'
_atom_sites_solution_hydrogens geom
_atom_sites_solution_primary direct
_atom_sites_solution_secondary difmap
_audit_creation_method SHELXL-97
_cell_angle_alpha 79.784(2)
_cell_angle_beta 72.981(3)
_cell_angle_gamma 88.503(3)
_cell_formula_units_Z 4
_cell_length_a 8.9128(14)
_cell_length_b 12.414(2)
_cell_length_c 13.443(2)
_cell_measurement_reflns_used 9730
_cell_measurement_temperature 100(2)
_cell_measurement_theta_max 28.94
_cell_measurement_theta_min 2.39
_cell_volume 1399.2(4)
_computing_cell_refinement 'SAINT (Bruker, 2001)'
_computing_data_collection 'APEX2 (Bruker, 2001)'
_computing_data_reduction 'SAINT (Bruker, 2001)'
_computing_molecular_graphics 'PLATON (Spek, 2009) and X-SEED (Barbour, 2001)'
_computing_publication_material 'WinGX (Farrugia, 1999)'
_computing_structure_refinement 'SHELXL97 (Sheldrick, 2008)'
_computing_structure_solution 'SHELXS97 (Sheldrick, 2008)'
_diffrn_ambient_temperature 100(2)
_diffrn_measured_fraction_theta_full 0.997
_diffrn_measured_fraction_theta_max 0.937
_diffrn_measurement_device_type 'Siemens SMART diffractometer equipped with a Bruker APEXII detector'
_diffrn_measurement_method '\f and \w'
_diffrn_radiation_monochromator graphite
_diffrn_radiation_source 'fine-focus sealed tube'
_diffrn_radiation_type MoK\a
_diffrn_radiation_wavelength 0.71073
_diffrn_reflns_av_R_equivalents 0.0180
_diffrn_reflns_av_sigmaI/netI 0.0210
_diffrn_reflns_limit_h_max 12
_diffrn_reflns_limit_h_min -12
_diffrn_reflns_limit_k_max 16
_diffrn_reflns_limit_k_min -16
_diffrn_reflns_limit_l_max 17
_diffrn_reflns_limit_l_min -18
_diffrn_reflns_number 17331
_diffrn_reflns_theta_full 26.00
_diffrn_reflns_theta_max 28.94
_diffrn_reflns_theta_min 2.10
_diffrn_standards_number 0
_exptl_absorpt_coefficient_mu 0.268
_exptl_absorpt_correction_T_max 0.9168
_exptl_absorpt_correction_T_min 0.8822
_exptl_absorpt_correction_type multi-scan
_exptl_absorpt_process_details '(SADABS; Bruker, 2001)'
_exptl_crystal_colour colorless
_exptl_crystal_density_diffrn 1.554
_exptl_crystal_density_method 'not measured'
_exptl_crystal_description blocks
_exptl_crystal_F_000 680
_exptl_crystal_size_max 0.48
_exptl_crystal_size_mid 0.36
_exptl_crystal_size_min 0.33
_refine_diff_density_max 0.477
_refine_diff_density_min -0.420
_refine_ls_extinction_method none
_refine_ls_goodness_of_fit_ref 1.060
_refine_ls_hydrogen_treatment mixed
_refine_ls_matrix_type full
_refine_ls_number_parameters 407
_refine_ls_number_reflns 6923
_refine_ls_number_restraints 0
_refine_ls_restrained_S_all 1.060
_refine_ls_R_factor_all 0.0433
_refine_ls_R_factor_gt 0.0395
_refine_ls_shift/su_max 0.001
_refine_ls_shift/su_mean 0.000
_refine_ls_structure_factor_coef Fsqd
_refine_ls_weighting_details 'calc w=1/[\s^2^(Fo^2^)+(0.0516P)^2^+0.9585P] where P=(Fo^2^+2Fc^2^)/3'
_refine_ls_weighting_scheme calc
_refine_ls_wR_factor_gt 0.1047
_refine_ls_wR_factor_ref 0.1072
_reflns_number_gt 6322
_reflns_number_total 6923
_reflns_threshold_expression I>2\s(I)
_cod_data_source_file bt5629.cif
_cod_data_source_block I
_cod_database_code 2231442
_cod_database_fobs_code 2231442

loop_
_symmetry_equiv_pos_as_xyz
'x, y, z'
'-x, -y, -z'

loop_
_atom_site_type_symbol
_atom_site_label
_atom_site_fract_x
_atom_site_fract_y
_atom_site_fract_z
_atom_site_U_iso_or_equiv
_atom_site_adp_type
_atom_site_calc_flag
_atom_site_refinement_flags
_atom_site_occupancy
S S1 0.16821(4) 0.59653(3) 0.19082(3) 0.01849(9) Uani d . 1
S S2 0.52552(5) 0.92829(3) 0.77528(3) 0.02196(10) Uani d . 1
O O8 0.48743(15) 0.72159(10) 0.56519(9) 0.0263(3) Uani d . 1
O O1 0.30206(15) 0.68027(10) 0.44663(9) 0.0240(2) Uani d . 1
O O12 0.38864(14) 0.59665(9) 0.88368(9) 0.0225(2) Uani d . 1
O O4 0.56249(14) 0.75774(10) 0.31183(9) 0.0267(3) Uani d . 1
O O7 0.12303(14) 0.95735(10) 0.08091(9) 0.0269(3) Uani d . 1
O O11 0.39383(14) 0.56505(10) 0.72314(9) 0.0259(2) Uani d . 1
O O14 0.89610(14) 0.70395(10) 0.86890(10) 0.0276(3) Uani d . 1
O O3 0.25344(14) 0.49769(9) 0.20325(9) 0.0245(2) Uani d . 1
N N1 0.29039(15) 0.70033(10) 0.17185(10) 0.0181(2) Uani d . 1
O O13 0.86686(14) 0.77263(11) 0.70832(10) 0.0286(3) Uani d . 1
O O2 0.09291(14) 0.61619(10) 0.10870(9) 0.0236(2) Uani d . 1
O O5 0.59329(13) 0.76066(10) 0.13910(9) 0.0229(2) Uani d . 1
N N2 0.53834(15) 0.79462(11) 0.80675(10) 0.0179(2) Uani d . 1
O O9 0.59840(17) 0.97841(11) 0.83798(10) 0.0343(3) Uani d . 1
O O6 0.06605(15) 0.85459(10) 0.24309(9) 0.0275(3) Uani d . 1
O O10 0.36468(15) 0.94991(11) 0.78104(11) 0.0342(3) Uani d . 1
C C19 0.61858(19) 0.87842(13) 0.58043(12) 0.0211(3) Uani d . 1
C C11 0.27512(18) 0.80160(13) 0.10098(12) 0.0202(3) Uani d . 1
H H11A 0.2567 0.7827 0.0369 0.024 Uiso calc R 1
H H11B 0.3751 0.8446 0.0785 0.024 Uiso calc R 1
C C3 -0.2273(2) 0.57856(14) 0.43419(13) 0.0249(3) Uani d . 1
H H3 -0.3349 0.5583 0.4499 0.030 Uiso calc R 1
C C14 0.63731(19) 0.95418(13) 0.64225(12) 0.0203(3) Uani d . 1
C C9 0.50907(19) 0.74369(12) 0.24092(12) 0.0201(3) Uani d . 1
C C8 0.34682(18) 0.70707(12) 0.26034(12) 0.0189(3) Uani d . 1
C C20 0.53123(18) 0.77482(13) 0.63114(12) 0.0200(3) Uani d . 1
C C6 0.08927(18) 0.64003(12) 0.38905(12) 0.0188(3) Uani d . 1
C C1 0.03184(18) 0.60509(12) 0.31319(12) 0.0187(3) Uani d . 1
C C2 -0.12533(19) 0.57587(13) 0.33394(13) 0.0215(3) Uani d . 1
H H2 -0.1625 0.5545 0.2807 0.026 Uiso calc R 1
C C15 0.7366(2) 1.04599(13) 0.60003(14) 0.0269(3) Uani d . 1
H H15 0.7499 1.0952 0.6436 0.032 Uiso calc R 1
C C5 -0.01566(19) 0.64217(12) 0.48944(12) 0.0216(3) Uani d . 1
H H5 0.0204 0.6651 0.5424 0.026 Uiso calc R 1
C C22 0.42446(18) 0.62469(13) 0.77922(12) 0.0204(3) Uani d . 1
C C24 0.64439(19) 0.75062(14) 0.86710(12) 0.0229(3) Uani d . 1
H H24A 0.6064 0.6760 0.9049 0.027 Uiso calc R 1
H H24B 0.6399 0.7964 0.9211 0.027 Uiso calc R 1
C C21 0.50090(17) 0.73286(12) 0.73654(12) 0.0184(3) Uani d . 1
C C18 0.6976(2) 0.89909(15) 0.47193(13) 0.0302(4) Uani d . 1
H H18 0.6846 0.8501 0.4280 0.036 Uiso calc R 1
C C12 0.14236(18) 0.87217(13) 0.15144(12) 0.0207(3) Uani d . 1
C C25 0.81345(18) 0.74493(13) 0.80252(13) 0.0209(3) Uani d . 1
C C4 -0.1721(2) 0.61080(13) 0.51154(13) 0.0246(3) Uani d . 1
H H4 -0.2422 0.6113 0.5800 0.029 Uiso calc R 1
C C23 0.3242(2) 0.48585(14) 0.92729(14) 0.0303(4) Uani d . 1
H H23A 0.2267 0.4773 0.9093 0.045 Uiso calc R 1
H H23B 0.3021 0.4727 1.0043 0.045 Uiso calc R 1
H H23C 0.4002 0.4330 0.8976 0.045 Uiso calc R 1
C C10 0.7541(2) 0.79979(16) 0.11653(14) 0.0290(4) Uani d . 1
H H10A 0.7569 0.8799 0.1072 0.043 Uiso calc R 1
H H10B 0.8190 0.7768 0.0517 0.043 Uiso calc R 1
H H10C 0.7949 0.7690 0.1755 0.043 Uiso calc R 1
C C7 0.25286(19) 0.67701(12) 0.36224(12) 0.0195(3) Uani d . 1
C C17 0.7950(3) 0.99176(17) 0.42903(14) 0.0366(4) Uani d . 1
H H17 0.8479 1.0059 0.3554 0.044 Uiso calc R 1
C C13 0.0082(2) 1.03446(15) 0.12689(15) 0.0309(4) Uani d . 1
H H13A -0.0919 0.9955 0.1652 0.046 Uiso calc R 1
H H13B -0.0070 1.0915 0.0705 0.046 Uiso calc R 1
H H13C 0.0464 1.0681 0.1759 0.046 Uiso calc R 1
C C16 0.8164(3) 1.06409(15) 0.49221(15) 0.0348(4) Uani d . 1
H H16 0.8855 1.1260 0.4618 0.042 Uiso calc R 1
C C26 1.0610(2) 0.6897(2) 0.8203(2) 0.0437(5) Uani d . 1
H H26A 1.0733 0.6389 0.7705 0.066 Uiso calc R 1
H H26B 1.1107 0.6600 0.8750 0.066 Uiso calc R 1
H H26C 1.1108 0.7606 0.7823 0.066 Uiso calc R 1
H H1O 0.389(4) 0.703(3) 0.425(2) 0.066 Uiso d . 1
H H8O 0.437(4) 0.653(3) 0.608(2) 0.066 Uiso d . 1

loop_
_atom_site_aniso_label
_atom_site_aniso_U_11
_atom_site_aniso_U_22
_atom_site_aniso_U_33
_atom_site_aniso_U_12
_atom_site_aniso_U_13
_atom_site_aniso_U_23
S1 0.01975(18) 0.01908(18) 0.01976(18) 0.00083(13) -0.00782(14) -0.00819(13)
S2 0.0236(2) 0.02065(19) 0.02086(19) 0.00131(14) -0.00283(14) -0.00805(14)
O8 0.0324(6) 0.0306(6) 0.0196(5) -0.0077(5) -0.0116(5) -0.0059(5)
O1 0.0298(6) 0.0259(6) 0.0195(5) -0.0054(5) -0.0127(5) -0.0018(4)
O12 0.0272(6) 0.0190(5) 0.0187(5) -0.0014(4) -0.0031(4) -0.0024(4)
O4 0.0269(6) 0.0318(6) 0.0258(6) -0.0035(5) -0.0129(5) -0.0069(5)
O7 0.0287(6) 0.0288(6) 0.0216(5) 0.0065(5) -0.0076(5) -0.0012(5)
O11 0.0279(6) 0.0255(6) 0.0253(6) -0.0050(5) -0.0079(5) -0.0062(5)
O14 0.0231(6) 0.0296(6) 0.0337(6) 0.0044(5) -0.0146(5) -0.0047(5)
O3 0.0268(6) 0.0202(5) 0.0302(6) 0.0040(4) -0.0102(5) -0.0111(5)
N1 0.0196(6) 0.0197(6) 0.0178(6) -0.0005(5) -0.0083(5) -0.0055(5)
O13 0.0232(6) 0.0343(7) 0.0254(6) 0.0027(5) -0.0037(5) -0.0036(5)
O2 0.0236(6) 0.0301(6) 0.0216(5) -0.0004(4) -0.0102(4) -0.0097(5)
O5 0.0193(5) 0.0272(6) 0.0239(5) -0.0013(4) -0.0064(4) -0.0088(4)
N2 0.0194(6) 0.0204(6) 0.0160(6) 0.0000(5) -0.0075(5) -0.0048(5)
O9 0.0453(8) 0.0330(7) 0.0241(6) -0.0119(6) -0.0030(5) -0.0142(5)
O6 0.0313(6) 0.0231(6) 0.0235(6) 0.0025(5) -0.0023(5) -0.0025(4)
O10 0.0265(6) 0.0325(7) 0.0385(7) 0.0104(5) -0.0024(5) -0.0063(6)
C19 0.0250(8) 0.0216(7) 0.0185(7) -0.0011(6) -0.0098(6) -0.0021(6)
C11 0.0222(7) 0.0225(7) 0.0167(7) 0.0009(6) -0.0068(6) -0.0039(5)
C3 0.0215(8) 0.0227(8) 0.0288(8) 0.0004(6) -0.0061(6) -0.0019(6)
C14 0.0233(7) 0.0194(7) 0.0182(7) 0.0026(6) -0.0065(6) -0.0031(5)
C9 0.0230(7) 0.0169(7) 0.0227(7) 0.0013(5) -0.0091(6) -0.0054(5)
C8 0.0222(7) 0.0186(7) 0.0196(7) 0.0008(5) -0.0099(6) -0.0064(5)
C20 0.0200(7) 0.0233(7) 0.0194(7) -0.0008(6) -0.0081(6) -0.0063(6)
C6 0.0236(7) 0.0143(6) 0.0195(7) 0.0002(5) -0.0079(6) -0.0028(5)
C1 0.0226(7) 0.0155(6) 0.0189(7) 0.0012(5) -0.0068(6) -0.0044(5)
C2 0.0228(7) 0.0187(7) 0.0251(7) 0.0000(6) -0.0097(6) -0.0043(6)
C15 0.0349(9) 0.0193(8) 0.0265(8) -0.0023(6) -0.0085(7) -0.0045(6)
C5 0.0293(8) 0.0178(7) 0.0183(7) 0.0008(6) -0.0080(6) -0.0028(5)
C22 0.0167(7) 0.0230(7) 0.0216(7) 0.0013(5) -0.0053(6) -0.0050(6)
C24 0.0210(7) 0.0327(8) 0.0167(7) 0.0006(6) -0.0090(6) -0.0031(6)
C21 0.0190(7) 0.0205(7) 0.0176(7) -0.0013(5) -0.0068(5) -0.0056(5)
C18 0.0431(10) 0.0297(9) 0.0182(7) -0.0068(7) -0.0091(7) -0.0037(6)
C12 0.0211(7) 0.0199(7) 0.0235(7) -0.0006(6) -0.0102(6) -0.0041(6)
C25 0.0210(7) 0.0185(7) 0.0249(7) 0.0009(5) -0.0090(6) -0.0045(6)
C4 0.0269(8) 0.0220(8) 0.0219(7) 0.0033(6) -0.0038(6) -0.0022(6)
C23 0.0421(10) 0.0170(8) 0.0257(8) -0.0006(7) -0.0024(7) -0.0003(6)
C10 0.0202(8) 0.0378(10) 0.0303(9) -0.0047(7) -0.0060(6) -0.0111(7)
C7 0.0259(8) 0.0154(7) 0.0205(7) -0.0001(5) -0.0110(6) -0.0041(5)
C17 0.0505(12) 0.0348(10) 0.0198(8) -0.0098(8) -0.0043(8) -0.0015(7)
C13 0.0314(9) 0.0281(9) 0.0316(9) 0.0054(7) -0.0085(7) -0.0035(7)
C16 0.0465(11) 0.0255(9) 0.0272(9) -0.0110(8) -0.0048(8) 0.0004(7)
C26 0.0275(10) 0.0493(12) 0.0578(13) 0.0141(9) -0.0168(9) -0.0134(10)

loop_
_atom_type_symbol
_atom_type_description
_atom_type_scat_dispersion_real
_atom_type_scat_dispersion_imag
_atom_type_scat_source
C C 0.0033 0.0016 'International Tables Vol C Tables 4.2.6.8 and 6.1.1.4'
H H 0.0000 0.0000 'International Tables Vol C Tables 4.2.6.8 and 6.1.1.4'
N N 0.0061 0.0033 'International Tables Vol C Tables 4.2.6.8 and 6.1.1.4'
O O 0.0106 0.0060 'International Tables Vol C Tables 4.2.6.8 and 6.1.1.4'
S S 0.1246 0.1234 'International Tables Vol C Tables 4.2.6.8 and 6.1.1.4'

loop_
_geom_angle_atom_site_label_1
_geom_angle_atom_site_label_2
_geom_angle_atom_site_label_3
_geom_angle_site_symmetry_1
_geom_angle
O2 S1 O3 . 118.97(7)
O2 S1 N1 . 107.65(7)
O3 S1 N1 . 107.63(7)
O2 S1 C1 . 110.07(7)
O3 S1 C1 . 108.17(7)
N1 S1 C1 . 103.18(7)
O9 S2 O10 . 119.43(9)
O9 S2 N2 . 107.81(8)
O10 S2 N2 . 107.01(7)
O9 S2 C14 . 110.62(8)
O10 S2 C14 . 108.43(8)
N2 S2 C14 . 102.09(7)
C20 O8 H8O . 106.3(17)
C7 O1 H1O . 107(2)
C22 O12 C23 . 115.47(13)
C12 O7 C13 . 113.54(13)
C25 O14 C26 . 115.71(15)
C8 N1 C11 . 118.88(12)
C8 N1 S1 . 114.54(10)
C11 N1 S1 . 119.24(10)
C9 O5 C10 . 115.65(12)
C21 N2 C24 . 119.88(13)
C21 N2 S2 . 114.97(10)
C24 N2 S2 . 119.48(11)
C18 C19 C14 . 118.56(15)
C18 C19 C20 . 121.16(14)
C14 C19 C20 . 119.98(14)
N1 C11 C12 . 113.26(13)
N1 C11 H11A . 108.9
C12 C11 H11A . 108.9
N1 C11 H11B . 108.9
C12 C11 H11B . 108.9
H11A C11 H11B . 107.7
C4 C3 C2 . 120.26(15)
C4 C3 H3 . 119.9
C2 C3 H3 . 119.9
C15 C14 C19 . 122.05(15)
C15 C14 S2 . 121.66(12)
C19 C14 S2 . 116.28(12)
O4 C9 O5 1 123.11(14)
O4 C9 O5 . 123.11(14)
O4 C9 C8 1 122.76(14)
O4 C9 C8 . 122.76(14)
O5 C9 C8 . 114.13(13)
C7 C8 N1 . 121.26(14)
C7 C8 C9 . 119.61(13)
N1 C8 C9 . 119.10(13)
O8 C20 C21 1 121.98(14)
O8 C20 C21 . 121.98(14)
O8 C20 C19 1 114.68(13)
O8 C20 C19 . 114.68(13)
C21 C20 C19 . 123.29(14)
C1 C6 C5 . 118.23(14)
C1 C6 C7 . 120.43(14)
C5 C6 C7 . 121.30(14)
C2 C1 C6 . 121.94(14)
C2 C1 S1 . 120.99(12)
C6 C1 S1 . 117.05(12)
C1 C2 C3 . 118.78(15)
C1 C2 H2 . 120.6
C3 C2 H2 . 120.6
C14 C15 C16 . 118.48(16)
C14 C15 H15 . 120.8
C16 C15 H15 . 120.8
C4 C5 C6 . 120.16(15)
C4 C5 H5 . 119.9
C6 C5 H5 . 119.9
O11 C22 O12 . 122.69(14)
O11 C22 C21 . 122.86(14)
O12 C22 C21 . 114.45(13)
N2 C24 C25 . 114.97(13)
N2 C24 H24A . 108.5
C25 C24 H24A . 108.5
N2 C24 H24B . 108.5
C25 C24 H24B . 108.5
H24A C24 H24B . 107.5
C20 C21 N2 . 120.96(13)
C20 C21 C22 . 119.85(13)
N2 C21 C22 . 119.16(13)
C17 C18 C19 . 119.55(16)
C17 C18 H18 . 120.2
C19 C18 H18 . 120.2
O6 C12 O7 . 124.32(15)
O6 C12 C11 . 124.73(14)
O7 C12 C11 . 110.94(13)
O13 C25 O14 . 125.30(15)
O13 C25 C24 . 126.78(14)
O14 C25 C24 . 107.92(13)
C5 C4 C3 . 120.59(15)
C5 C4 H4 . 119.7
C3 C4 H4 . 119.7
O12 C23 H23A . 109.5
O12 C23 H23B . 109.5
H23A C23 H23B . 109.5
O12 C23 H23C . 109.5
H23A C23 H23C . 109.5
H23B C23 H23C . 109.5
O5 C10 H10A . 109.5
O5 C10 H10B . 109.5
H10A C10 H10B . 109.5
O5 C10 H10C . 109.5
H10A C10 H10C . 109.5
H10B C10 H10C . 109.5
O1 C7 C8 . 123.00(14)
O1 C7 C6 . 113.63(13)
C8 C7 C6 . 123.36(14)
C18 C17 C16 . 121.10(17)
C18 C17 H17 . 119.4
C16 C17 H17 . 119.4
O7 C13 H13A . 109.5
O7 C13 H13B . 109.5
H13A C13 H13B . 109.5
O7 C13 H13C . 109.5
H13A C13 H13C . 109.5
H13B C13 H13C . 109.5
C17 C16 C15 . 120.20(17)
C17 C16 H16 . 119.9
C15 C16 H16 . 119.9
O14 C26 H26A . 109.5
O14 C26 H26B . 109.5
H26A C26 H26B . 109.5
O14 C26 H26C . 109.5
H26A C26 H26C . 109.5
H26B C26 H26C . 109.5

loop_
_geom_bond_atom_site_label_1
_geom_bond_atom_site_label_2
_geom_bond_site_symmetry_2
_geom_bond_distance
S1 O2 . 1.4347(12)
S1 O3 . 1.4365(12)
S1 N1 . 1.6449(13)
S1 C1 . 1.7548(16)
S2 O9 . 1.4308(13)
S2 O10 . 1.4337(14)
S2 N2 . 1.6477(14)
S2 C14 . 1.7504(16)
O8 C20 . 1.3413(18)
O8 H8O . 0.98(3)
O1 C7 . 1.3377(18)
O1 H1O . 0.79(3)
O12 C22 . 1.3285(19)
O12 C23 . 1.457(2)
O4 C9 . 1.2226(19)
O7 C12 . 1.3330(19)
O7 C13 . 1.461(2)
O11 C22 . 1.2329(19)
O14 C25 . 1.3423(19)
O14 C26 . 1.443(2)
N1 C8 . 1.4362(18)
N1 C11 . 1.4658(19)
O13 C25 . 1.204(2)
O5 C9 . 1.3364(19)
O5 C10 . 1.4535(19)
N2 C21 . 1.4298(18)
N2 C24 . 1.4543(19)
O6 C12 . 1.204(2)
C19 C18 . 1.402(2)
C19 C14 . 1.403(2)
C19 C20 . 1.468(2)
C11 C12 . 1.521(2)
C11 H11A . 0.9900
C11 H11B . 0.9900
C3 C4 . 1.393(2)
C3 C2 . 1.393(2)
C3 H3 . 0.9500
C14 C15 . 1.391(2)
C9 O4 1 1.2226(19)
C9 C8 . 1.462(2)
C8 C7 . 1.371(2)
C20 O8 1 1.3413(18)
C20 C21 . 1.369(2)
C6 C1 . 1.401(2)
C6 C5 . 1.403(2)
C6 C7 . 1.461(2)
C1 C2 . 1.391(2)
C2 H2 . 0.9500
C15 C16 . 1.395(2)
C15 H15 . 0.9500
C5 C4 . 1.389(2)
C5 H5 . 0.9500
C22 C21 . 1.464(2)
C24 C25 . 1.510(2)
C24 H24A . 0.9900
C24 H24B . 0.9900
C18 C17 . 1.391(3)
C18 H18 . 0.9500
C4 H4 . 0.9500
C23 H23A . 0.9800
C23 H23B . 0.9800
C23 H23C . 0.9800
C10 H10A . 0.9800
C10 H10B . 0.9800
C10 H10C . 0.9800
C17 C16 . 1.392(3)
C17 H17 . 0.9500
C13 H13A . 0.9800
C13 H13B . 0.9800
C13 H13C . 0.9800
C16 H16 . 0.9500
C26 H26A . 0.9800
C26 H26B . 0.9800
C26 H26C . 0.9800

loop_
_geom_hbond_atom_site_label_D
_geom_hbond_atom_site_label_H
_geom_hbond_atom_site_label_A
_geom_hbond_site_symmetry_A
_geom_hbond_distance_DH
_geom_hbond_distance_HA
_geom_hbond_distance_DA
_geom_hbond_angle_DHA
O1 H1O O4 . 0.79(3) 1.87(3) 2.5754(18) 149(3)
O8 H8O O11 . 0.98(3) 1.68(3) 2.5623(17) 148(3)
C13 H13A O10 2_576 0.98 2.44 3.202(2) 134.4
C2 H2 O11 2_566 0.95 2.59 3.339(2) 136.0

loop_
_geom_torsion_atom_site_label_1
_geom_torsion_atom_site_label_2
_geom_torsion_atom_site_label_3
_geom_torsion_atom_site_label_4
_geom_torsion_site_symmetry_1
_geom_torsion_site_symmetry_4
_geom_torsion
O2 S1 N1 C8 . . 165.62(10)
O3 S1 N1 C8 . . -65.00(12)
C1 S1 N1 C8 . . 49.24(12)
O2 S1 N1 C11 . . 15.84(13)
O3 S1 N1 C11 . . 145.22(11)
C1 S1 N1 C11 . . -100.54(12)
O9 S2 N2 C21 . . -167.55(11)
O10 S2 N2 C21 . . 62.81(12)
C14 S2 N2 C21 . . -50.99(12)
O9 S2 N2 C24 . . -14.11(14)
O10 S2 N2 C24 . . -143.74(12)
C14 S2 N2 C24 . . 102.45(12)
C8 N1 C11 C12 . . -70.27(17)
S1 N1 C11 C12 . . 78.20(15)
C18 C19 C14 C15 . . -2.8(3)
C20 C19 C14 C15 . . 170.92(15)
C18 C19 C14 S2 . . 175.91(13)
C20 C19 C14 S2 . . -10.3(2)
O9 S2 C14 C15 . . -25.92(17)
O10 S2 C14 C15 . . 106.82(15)
N2 S2 C14 C15 . . -140.43(14)
O9 S2 C14 C19 . . 155.31(13)
O10 S2 C14 C19 . . -71.94(14)
N2 S2 C14 C19 . . 40.81(14)
O4 O4 C9 O5 1 . 0.00(13)
O4 O4 C9 C8 1 . 0.00(6)
C10 O5 C9 O4 . 1 -1.3(2)
C10 O5 C9 O4 . . -1.3(2)
C10 O5 C9 C8 . . 178.51(14)
C11 N1 C8 C7 . . 114.97(16)
S1 N1 C8 C7 . . -34.92(18)
C11 N1 C8 C9 . . -66.85(18)
S1 N1 C8 C9 . . 143.26(12)
O4 C9 C8 C7 1 . -6.3(2)
O4 C9 C8 C7 . . -6.3(2)
O5 C9 C8 C7 . . 173.89(13)
O4 C9 C8 N1 1 . 175.49(14)
O4 C9 C8 N1 . . 175.49(14)
O5 C9 C8 N1 . . -4.3(2)
O8 O8 C20 C21 1 . 0.00(15)
O8 O8 C20 C19 1 . 0.00(19)
C18 C19 C20 O8 . 1 -22.0(2)
C14 C19 C20 O8 . 1 164.35(14)
C18 C19 C20 O8 . . -22.0(2)
C14 C19 C20 O8 . . 164.35(14)
C18 C19 C20 C21 . . 155.70(17)
C14 C19 C20 C21 . . -17.9(2)
C5 C6 C1 C2 . . 1.8(2)
C7 C6 C1 C2 . . -175.91(14)
C5 C6 C1 S1 . . -176.74(11)
C7 C6 C1 S1 . . 5.53(19)
O2 S1 C1 C2 . . 31.17(15)
O3 S1 C1 C2 . . -100.33(14)
N1 S1 C1 C2 . . 145.82(13)
O2 S1 C1 C6 . . -150.26(12)
O3 S1 C1 C6 . . 78.24(13)
N1 S1 C1 C6 . . -35.61(13)
C6 C1 C2 C3 . . -1.9(2)
S1 C1 C2 C3 . . 176.63(12)
C4 C3 C2 C1 . . 0.5(2)
C19 C14 C15 C16 . . 1.7(3)
S2 C14 C15 C16 . . -176.97(15)
C1 C6 C5 C4 . . -0.4(2)
C7 C6 C5 C4 . . 177.35(14)
C23 O12 C22 O11 . . 5.7(2)
C23 O12 C22 C21 . . -175.20(14)
C21 N2 C24 C25 . . 69.53(18)
S2 N2 C24 C25 . . -82.61(16)
O8 C20 C21 N2 1 . -175.35(14)
O8 C20 C21 N2 . . -175.35(14)
C19 C20 C21 N2 . . 7.1(2)
O8 C20 C21 C22 1 . 2.7(2)
O8 C20 C21 C22 . . 2.7(2)
C19 C20 C21 C22 . . -174.91(14)
C24 N2 C21 C20 . . -121.58(16)
S2 N2 C21 C20 . . 31.75(19)
C24 N2 C21 C22 . . 60.39(19)
S2 N2 C21 C22 . . -146.28(12)
O11 C22 C21 C20 . . 4.7(2)
O12 C22 C21 C20 . . -174.38(14)
O11 C22 C21 N2 . . -177.28(14)
O12 C22 C21 N2 . . 3.7(2)
C14 C19 C18 C17 . . 1.7(3)
C20 C19 C18 C17 . . -171.98(18)
C13 O7 C12 O6 . . 5.0(2)
C13 O7 C12 C11 . . -174.02(13)
N1 C11 C12 O6 . . 7.2(2)
N1 C11 C12 O7 . . -173.69(12)
C26 O14 C25 O13 . . -2.1(2)
C26 O14 C25 C24 . . 178.36(15)
N2 C24 C25 O13 . . -0.1(2)
N2 C24 C25 O14 . . 179.43(13)
C6 C5 C4 C3 . . -1.0(2)
C2 C3 C4 C5 . . 1.0(2)
N1 C8 C7 O1 . . 178.77(13)
C9 C8 C7 O1 . . 0.6(2)
N1 C8 C7 C6 . . -2.2(2)
C9 C8 C7 C6 . . 179.64(14)
C1 C6 C7 O1 . . -163.40(14)
C5 C6 C7 O1 . . 18.9(2)
C1 C6 C7 C8 . . 17.5(2)
C5 C6 C7 C8 . . -160.19(15)
C19 C18 C17 C16 . . 0.5(3)
C18 C17 C16 C15 . . -1.6(3)
C14 C15 C16 C17 . . 0.5(3)
